data_9009396
loop_
_publ_author_name
'Baur, W. H.'
'Joswig, W.'

_publ_section_title
;The phases of natrolite occurring during dehydration and rehydration studied
 by single crystal X-ray diffraction methods between room temperature and 923
 K Locality: Khibiny, Kola peninsula, Russia Sample: T = 723 K, crystal II,
 "metanatrolite"
;
_journal_name_full 'Neues Jahrbuch fur Mineralogie, Monatshefte'
_journal_page_first 171
_journal_page_last 187
_journal_volume 1996
_journal_year 1996
_chemical_compound_source 'Khibiny, Kola peninsula, Russia'
_chemical_formula_sum 'Al2 Na1.82 O10 Si3'
_chemical_name_mineral Metanatrolite
_space_group_crystal_system monoclinic
_space_group_IT_number 5
_space_group_name_Hall 'C 2y (1/2*z,x-1/2*z,y)'
_space_group_name_H-M_alt 'C 1 2 1 (a+2*c,a,b)'
_symmetry_space_group_name_H-M 'F 1 1 2'
_cell_angle_alpha 90
_cell_angle_beta 90
_cell_angle_gamma 90.0
_cell_length_a 16.575
_cell_length_b 17.427
_cell_length_c 6.4610
_cell_formula_units_Z 8
_cell_volume 1866.276
_database_code_amcsd 0014889
_diffrn_ambient_temperature 723
_exptl_crystal_density_diffrn 2.421
_cod_depositor_comments
;
 Updating space group information.

 Antanas Vaitkus,
 2017-07-04
;
_cod_original_sg_symbol_H-M 'F 1 1 2'
_cod_original_formula_sum 'Na1.82 Al2 Si3 O10'
_cod_database_code 9009396

loop_
_space_group_symop_operation_xyz
x,y,z
x,1/2+y,1/2+z
1/2+x,y,1/2+z
1/2+x,1/2+y,z
-x,-y,z
-x,1/2-y,1/2+z
1/2-x,-y,1/2+z
1/2-x,1/2-y,z

loop_
_atom_site_label
_atom_site_fract_x
_atom_site_fract_y
_atom_site_fract_z
_atom_site_occupancy
_atom_site_U_iso_or_equiv
Na1 0.05650 0.18330 0.13840 1.00000 0.15300
Na2 0.30250 0.06020 0.33400 0.41000 0.12800
Na21 0.26280 0.07310 0.42300 0.41000 0.06900
Al11 0.03000 0.10180 0.60820 1.00000 0.04090
Al12 0.27310 0.14510 0.85980 1.00000 0.03710
Si11 0.00000 0.00000 -0.01270 1.00000 0.03780
Si12 0.25000 0.25000 0.24300 1.00000 0.04340
Si21 0.13940 0.23020 0.61850 1.00000 0.03640
Si22 0.10880 -0.02400 0.35880 1.00000 0.03980
O11 0.03980 0.06850 0.85130 1.00000 0.05700
O12 0.24470 0.17210 0.11040 1.00000 0.05600
O21 0.04540 0.20320 0.60330 1.00000 0.05500
O22 0.20160 -0.04870 0.34430 1.00000 0.03900
O31 0.09810 0.06520 0.42780 1.00000 0.05200
O32 0.14800 0.30020 0.76490 1.00000 0.08200
O41 0.06810 -0.07950 0.52960 1.00000 0.05300
O42 0.19420 0.16120 0.68520 1.00000 0.06200
O51 0.06990 -0.03930 0.13020 1.00000 0.06300
O52 0.16960 0.25820 0.39010 1.00000 0.05600

loop_
_cod_related_entry_id
_cod_related_entry_database
_cod_related_entry_code
1 AMCSD 0014889
